data_7037481
loop_
_publ_author_name
'Vaughan, Jamila'
'Carter, Damien J.'
'Rohl, Andrew L.'
'Ogden, Mark I.'
'Skelton, Brian W.'
'Simpson, Peter V.'
'Brown, David H.'

_publ_section_title
;
 Silver(i), gold(i) and palladium(ii) complexes of a NHC-pincer ligand
 with an aminotriazine core: a comparison with pyridyl analogues.
;
_journal_issue 4
_journal_name_full 'Dalton transactions (Cambridge, England : 2003)'
_journal_page_first 1484
_journal_page_last 1495
_journal_paper_doi 10.1039/c5dt04213e
_journal_volume 45
_journal_year 2016
_chemical_formula_moiety 'C29 H36 Cl N8 Pd, F6 P, C2 H3 N'
_chemical_formula_sum 'C31 H39 Cl F6 N9 P Pd'
_chemical_formula_weight 824.53
_space_group_IT_number 2
_symmetry_cell_setting triclinic
_symmetry_Int_Tables_number 2
_symmetry_space_group_name_Hall '-P 1'
_symmetry_space_group_name_H-M 'P -1'
_atom_sites_solution_hydrogens geom
_audit_creation_date 2015-10-11T15:01:26-00:00
_audit_creation_method 'WinGX routine CIF_UPDATE'
_audit_update_record
;
2015-10-13 deposited with the CCDC.
2015-11-23 downloaded from the CCDC.
;
_cell_angle_alpha 106.461(2)
_cell_angle_beta 107.735(2)
_cell_angle_gamma 90.060(2)
_cell_formula_units_Z 2
_cell_length_a 10.7399(2)
_cell_length_b 11.5769(2)
_cell_length_c 15.0394(3)
_cell_measurement_reflns_used 32805
_cell_measurement_temperature 100(2)
_cell_measurement_theta_max 38.5316
_cell_measurement_theta_min 2.8408
_cell_volume 1700.22(6)
_computing_cell_refinement
;
        CrysAlisPro, Oxford Diffraction Ltd.,
        Version 1.171.33.52 (release 06-11-2009 CrysAlis171 .NET)
        (compiled Nov  6 2009,16:24:50)
;
_computing_data_collection
;
        CrysAlisPro, Oxford Diffraction Ltd.,
        Version 1.171.33.52 (release 06-11-2009 CrysAlis171 .NET)
        (compiled Nov  6 2009,16:24:50)
;
_computing_data_reduction
;
        CrysAlisPro, Oxford Diffraction Ltd.,
        Version 1.171.33.52 (release 06-11-2009 CrysAlis171 .NET)
        (compiled Nov  6 2009,16:24:50)
;
_computing_molecular_graphics 'Diamond (Brandenburg, K., 1999)'
_computing_publication_material 'WinGX Farrugia, L. J., 1999)'
_computing_structure_refinement 'SHELXL-2014 (Sheldrick, 2015)'
_computing_structure_solution 'SIR92 (Altomare et al., 1994)'
_diffrn_ambient_temperature 100(2)
_diffrn_detector_area_resol_mean 16.0009
_diffrn_measured_fraction_theta_full 0.998
_diffrn_measured_fraction_theta_max 0.973
_diffrn_measurement_device 'four-circle diffractometer'
_diffrn_measurement_device_type 'Oxford Diffraction Xcalibur diffractometer'
_diffrn_measurement_method '\w scans'
_diffrn_orient_matrix_UB_11 -0.005683936
_diffrn_orient_matrix_UB_12 0.0340141048
_diffrn_orient_matrix_UB_13 -0.0332579844
_diffrn_orient_matrix_UB_21 0.0692179189
_diffrn_orient_matrix_UB_22 0.0042948365
_diffrn_orient_matrix_UB_23 0.0106413126
_diffrn_orient_matrix_UB_31 -0.0058794861
_diffrn_orient_matrix_UB_32 -0.0541444798
_diffrn_orient_matrix_UB_33 -0.0383358539
_diffrn_radiation_monochromator graphite
_diffrn_radiation_type MoK\a
_diffrn_radiation_wavelength 0.71073
_diffrn_reflns_av_R_equivalents 0.0336
_diffrn_reflns_av_unetI/netI 0.079
_diffrn_reflns_laue_measured_fraction_full 0.998
_diffrn_reflns_laue_measured_fraction_max 0.973
_diffrn_reflns_limit_h_max 18
_diffrn_reflns_limit_h_min -18
_diffrn_reflns_limit_k_max 20
_diffrn_reflns_limit_k_min -20
_diffrn_reflns_limit_l_max 26
_diffrn_reflns_limit_l_min -26
_diffrn_reflns_number 66083
_diffrn_reflns_point_group_measured_fraction_full 0.998
_diffrn_reflns_point_group_measured_fraction_max 0.973
_diffrn_reflns_theta_full 38
_diffrn_reflns_theta_max 38.634
_diffrn_reflns_theta_min 2.693
_exptl_absorpt_coefficient_mu 0.743
_exptl_absorpt_correction_T_max 0.892
_exptl_absorpt_correction_T_min 0.723
_exptl_absorpt_correction_type analytical
_exptl_absorpt_process_details
;
   CrysAlisPro, Oxford Diffraction Ltd.
;
_exptl_crystal_colour colourless
_exptl_crystal_density_diffrn 1.611
_exptl_crystal_description plate
_exptl_crystal_F_000 840
_exptl_crystal_size_max 0.63
_exptl_crystal_size_mid 0.43
_exptl_crystal_size_min 0.15
_refine_diff_density_max 0.764
_refine_diff_density_min -0.671
_refine_diff_density_rms 0.088
_refine_ls_extinction_method none
_refine_ls_goodness_of_fit_ref 0.976
_refine_ls_hydrogen_treatment constr
_refine_ls_matrix_type full
_refine_ls_number_parameters 447
_refine_ls_number_reflns 18811
_refine_ls_number_restraints 0
_refine_ls_restrained_S_all 0.976
_refine_ls_R_factor_all 0.0379
_refine_ls_R_factor_gt 0.0276
_refine_ls_shift/su_max 0.002
_refine_ls_shift/su_mean 0
_refine_ls_structure_factor_coef Fsqd
_refine_ls_weighting_details 'w=1/[\s^2^(Fo^2^)+(0.0349P)^2^] where P=(Fo^2^+2Fc^2^)/3'
_refine_ls_weighting_scheme calc
_refine_ls_wR_factor_gt 0.0658
_refine_ls_wR_factor_ref 0.068
_reflns_number_gt 15338
_reflns_number_total 18811
_reflns_threshold_expression 'I > 2\s(I)'
_cod_data_source_file c5dt04213e2.cif
_cod_data_source_block dbja84
_cod_depositor_comments 'Adding full bibliography for 7037477--7037482.cif.'
_cod_database_code 7037481

loop_
_symmetry_equiv_pos_as_xyz
'x, y, z'
'-x, -y, -z'

loop_
_atom_site_label
_atom_site_type_symbol
_atom_site_fract_x
_atom_site_fract_y
_atom_site_fract_z
_atom_site_U_iso_or_equiv
_atom_site_adp_type
_atom_site_occupancy
_atom_site_calc_flag
Pd1 Pd 0.49980(2) 0.59368(2) 0.64180(2) 0.01086(2) Uani 1 d
Cl1 Cl 0.59458(2) 0.54146(2) 0.78195(2) 0.01737(5) Uani 1 d
N11 N 0.26092(8) 0.39996(7) 0.60037(6) 0.01240(14) Uani 1 d
C12 C 0.32842(9) 0.48503(8) 0.58498(7) 0.01211(15) Uani 1 d
N13 N 0.24885(8) 0.50390(7) 0.49835(6) 0.01129(13) Uani 1 d
C13A C 0.13036(9) 0.43011(8) 0.46081(7) 0.01181(15) Uani 1 d
C14 C 0.02163(10) 0.41414(9) 0.37808(7) 0.01326(16) Uani 1 d
H14 H 0.0174 0.4573 0.3323 0.016 Uiso 1 calc
C15 C -0.08062(10) 0.33151(9) 0.36598(7) 0.01523(17) Uani 1 d
H15 H -0.1566 0.3173 0.3101 0.018 Uiso 1 calc
C16 C -0.07462(10) 0.26836(9) 0.43418(8) 0.01637(18) Uani 1 d
H16 H -0.1475 0.2141 0.4241 0.02 Uiso 1 calc
C17 C 0.03503(10) 0.28329(9) 0.51578(7) 0.01502(17) Uani 1 d
H17 H 0.0395 0.24 0.5616 0.018 Uiso 1 calc
C17A C 0.13784(10) 0.36454(8) 0.52720(7) 0.01243(15) Uani 1 d
N21 N 0.41558(8) 0.63920(7) 0.52374(6) 0.01182(13) Uani 1 d
C22 C 0.29564(9) 0.59012(8) 0.46496(7) 0.01102(15) Uani 1 d
N23 N 0.23022(8) 0.61794(7) 0.38650(6) 0.01196(13) Uani 1 d
C24 C 0.29778(9) 0.70321(8) 0.36589(7) 0.01136(15) Uani 1 d
N24 N 0.23573(8) 0.73587(7) 0.28739(6) 0.01231(14) Uani 1 d
N25 N 0.42233(8) 0.75751(7) 0.42181(6) 0.01148(13) Uani 1 d
C26 C 0.47303(9) 0.72307(8) 0.49939(7) 0.01101(14) Uani 1 d
N31 N 0.75628(8) 0.77393(7) 0.70040(6) 0.01201(13) Uani 1 d
C32 C 0.63702(9) 0.71970(8) 0.64752(7) 0.01199(15) Uani 1 d
N33 N 0.59620(8) 0.76684(7) 0.56838(6) 0.01129(13) Uani 1 d
C33A C 0.69236(9) 0.85350(8) 0.57470(7) 0.01202(15) Uani 1 d
C34 C 0.69968(10) 0.92542(9) 0.51626(7) 0.01414(16) Uani 1 d
H34 H 0.6289 0.9251 0.4598 0.017 Uiso 1 calc
C35 C 0.81714(10) 0.99821(9) 0.54537(8) 0.01677(18) Uani 1 d
H35 H 0.8266 1.0489 0.5076 0.02 Uiso 1 calc
C36 C 0.92163(10) 0.99902(9) 0.62849(8) 0.01725(18) Uani 1 d
H36 H 1.0003 1.0492 0.645 0.021 Uiso 1 calc
C37 C 0.91274(10) 0.92789(9) 0.68739(7) 0.01525(17) Uani 1 d
H37 H 0.9832 0.9283 0.744 0.018 Uiso 1 calc
C37A C 0.79542(9) 0.85639(9) 0.65905(7) 0.01275(15) Uani 1 d
C41 C 0.09798(10) 0.68863(10) 0.23075(8) 0.01613(17) Uani 1 d
H41A H 0.0575 0.7448 0.1937 0.019 Uiso 1 calc
H41B H 0.0495 0.6873 0.2769 0.019 Uiso 1 calc
C42 C 0.08205(11) 0.56255(11) 0.15957(9) 0.0226(2) Uani 1 d
H42A H 0.1245 0.564 0.1107 0.034 Uiso 1 calc
H42B H -0.0116 0.536 0.1268 0.034 Uiso 1 calc
H42C H 0.1229 0.5063 0.1953 0.034 Uiso 1 calc
C43 C 0.29759(10) 0.82247(9) 0.25456(7) 0.01469(17) Uani 1 d
H43A H 0.3885 0.8482 0.2992 0.018 Uiso 1 calc
H43B H 0.2486 0.8951 0.2583 0.018 Uiso 1 calc
C44 C 0.30066(13) 0.76961(11) 0.15109(8) 0.0238(2) Uani 1 d
H44A H 0.3454 0.6954 0.1462 0.036 Uiso 1 calc
H44B H 0.3479 0.8284 0.1342 0.036 Uiso 1 calc
H44C H 0.2106 0.7507 0.1058 0.036 Uiso 1 calc
C1 C 0.30929(10) 0.34895(9) 0.68264(7) 0.01477(17) Uani 1 d
H1A H 0.4058 0.3481 0.6997 0.018 Uiso 1 calc
H1B H 0.2704 0.2643 0.6621 0.018 Uiso 1 calc
C2 C 0.27540(11) 0.42078(10) 0.77249(7) 0.01690(18) Uani 1 d
H2A H 0.3123 0.506 0.7923 0.02 Uiso 1 calc
H2B H 0.1788 0.4196 0.7563 0.02 Uiso 1 calc
C3 C 0.32996(14) 0.36809(12) 0.85681(9) 0.0264(2) Uani 1 d
H3A H 0.2852 0.2861 0.8389 0.032 Uiso 1 calc
H3B H 0.4246 0.3598 0.8667 0.032 Uiso 1 calc
C4 C 0.31358(15) 0.44361(16) 0.95196(9) 0.0365(3) Uani 1 d
H4A H 0.3632 0.523 0.9729 0.055 Uiso 1 calc
H4B H 0.3466 0.4027 1.0022 0.055 Uiso 1 calc
H4C H 0.2204 0.4541 0.9425 0.055 Uiso 1 calc
C5 C 0.83360(10) 0.75503(9) 0.79357(7) 0.01495(17) Uani 1 d
H5A H 0.9282 0.7638 0.801 0.018 Uiso 1 calc
H5B H 0.811 0.6717 0.7928 0.018 Uiso 1 calc
C6 C 0.80764(11) 0.84498(10) 0.88008(7) 0.01874(19) Uani 1 d
H6A H 0.7123 0.8398 0.8708 0.022 Uiso 1 calc
H6B H 0.8355 0.9281 0.8835 0.022 Uiso 1 calc
C7 C 0.88161(13) 0.81969(12) 0.97549(8) 0.0238(2) Uani 1 d
H7A H 0.8585 0.7346 0.97 0.029 Uiso 1 calc
H7B H 0.9772 0.8304 0.9868 0.029 Uiso 1 calc
C8 C 0.84963(17) 0.90304(15) 1.06242(9) 0.0365(3) Uani 1 d
H8A H 0.8763 0.9872 1.07 0.055 Uiso 1 calc
H8B H 0.8971 0.8824 1.1219 0.055 Uiso 1 calc
H8C H 0.7549 0.8932 1.0513 0.055 Uiso 1 calc
P1 P 0.38952(3) 0.96418(2) 0.73501(2) 0.01423(5) Uani 1 d
F1 F 0.37035(8) 0.83173(6) 0.74520(5) 0.02658(15) Uani 1 d
F2 F 0.35747(7) 0.90393(6) 0.61848(5) 0.02066(13) Uani 1 d
F3 F 0.40748(7) 1.09559(6) 0.72211(5) 0.02278(14) Uani 1 d
F4 F 0.42260(8) 1.02305(7) 0.85017(5) 0.02863(16) Uani 1 d
F5 F 0.54239(7) 0.95003(6) 0.74931(6) 0.02410(14) Uani 1 d
F6 F 0.23682(7) 0.97829(7) 0.71895(6) 0.03018(17) Uani 1 d
C102 C 0.43243(13) 0.78249(12) 0.94274(9) 0.0266(2) Uani 1 d
H10A H 0.4697 0.7723 1.0079 0.04 Uiso 1 calc
H10B H 0.4551 0.8657 0.9455 0.04 Uiso 1 calc
H10C H 0.4682 0.7262 0.8966 0.04 Uiso 1 calc
C101 C 0.28952(14) 0.75752(13) 0.91024(9) 0.0283(3) Uani 1 d
N101 N 0.17861(13) 0.73679(15) 0.88508(10) 0.0447(3) Uani 1 d

loop_
_atom_site_aniso_label
_atom_site_aniso_U_11
_atom_site_aniso_U_22
_atom_site_aniso_U_33
_atom_site_aniso_U_23
_atom_site_aniso_U_13
_atom_site_aniso_U_12
Pd1 0.01178(3) 0.01228(3) 0.00913(3) 0.00414(2) 0.00330(2) 0.00183(2)
Cl1 0.01622(10) 0.02413(12) 0.01374(10) 0.01047(9) 0.00308(8) 0.00261(9)
N11 0.0152(3) 0.0123(3) 0.0108(3) 0.0042(3) 0.0051(3) 0.0013(3)
C12 0.0149(4) 0.0126(4) 0.0097(4) 0.0038(3) 0.0048(3) 0.0026(3)
N13 0.0117(3) 0.0126(3) 0.0104(3) 0.0049(3) 0.0035(3) 0.0001(3)
C13A 0.0138(4) 0.0109(3) 0.0114(4) 0.0027(3) 0.0055(3) 0.0007(3)
C14 0.0146(4) 0.0138(4) 0.0116(4) 0.0032(3) 0.0050(3) 0.0013(3)
C15 0.0151(4) 0.0142(4) 0.0142(4) 0.0012(3) 0.0043(3) -0.0010(3)
C16 0.0179(4) 0.0131(4) 0.0176(4) 0.0019(3) 0.0074(4) -0.0026(3)
C17 0.0194(4) 0.0123(4) 0.0144(4) 0.0036(3) 0.0073(3) -0.0006(3)
C17A 0.0153(4) 0.0113(4) 0.0112(4) 0.0025(3) 0.0056(3) 0.0009(3)
N21 0.0108(3) 0.0123(3) 0.0117(3) 0.0036(3) 0.0026(3) -0.0014(3)
C22 0.0121(4) 0.0112(3) 0.0109(4) 0.0035(3) 0.0050(3) 0.0012(3)
N23 0.0113(3) 0.0141(3) 0.0113(3) 0.0053(3) 0.0033(3) 0.0000(3)
C24 0.0118(4) 0.0124(4) 0.0105(4) 0.0036(3) 0.0043(3) 0.0014(3)
N24 0.0120(3) 0.0144(3) 0.0108(3) 0.0054(3) 0.0024(3) 0.0000(3)
N25 0.0117(3) 0.0127(3) 0.0098(3) 0.0043(3) 0.0022(3) 0.0000(3)
C26 0.0114(4) 0.0113(3) 0.0099(3) 0.0022(3) 0.0037(3) 0.0007(3)
N31 0.0119(3) 0.0130(3) 0.0104(3) 0.0029(3) 0.0030(3) 0.0021(3)
C32 0.0135(4) 0.0128(4) 0.0092(3) 0.0030(3) 0.0031(3) 0.0025(3)
N33 0.0115(3) 0.0119(3) 0.0095(3) 0.0035(3) 0.0017(3) 0.0000(3)
C33A 0.0116(4) 0.0117(4) 0.0114(4) 0.0021(3) 0.0030(3) 0.0005(3)
C34 0.0138(4) 0.0138(4) 0.0144(4) 0.0054(3) 0.0028(3) 0.0003(3)
C35 0.0162(4) 0.0149(4) 0.0201(5) 0.0069(4) 0.0055(4) -0.0001(3)
C36 0.0139(4) 0.0156(4) 0.0205(5) 0.0037(4) 0.0045(4) -0.0017(3)
C37 0.0125(4) 0.0153(4) 0.0149(4) 0.0026(3) 0.0019(3) 0.0002(3)
C37A 0.0133(4) 0.0122(4) 0.0121(4) 0.0026(3) 0.0040(3) 0.0018(3)
C41 0.0115(4) 0.0198(4) 0.0164(4) 0.0079(4) 0.0012(3) 0.0011(3)
C42 0.0171(5) 0.0229(5) 0.0215(5) 0.0042(4) -0.0004(4) -0.0024(4)
C43 0.0167(4) 0.0151(4) 0.0139(4) 0.0072(3) 0.0043(3) -0.0003(3)
C44 0.0286(6) 0.0284(6) 0.0158(5) 0.0068(4) 0.0088(4) -0.0045(5)
C1 0.0195(4) 0.0138(4) 0.0134(4) 0.0069(3) 0.0060(3) 0.0025(3)
C2 0.0173(4) 0.0231(5) 0.0126(4) 0.0074(4) 0.0060(3) 0.0043(4)
C3 0.0362(7) 0.0322(6) 0.0163(5) 0.0135(4) 0.0103(5) 0.0088(5)
C4 0.0339(7) 0.0638(10) 0.0167(5) 0.0164(6) 0.0109(5) 0.0207(7)
C5 0.0144(4) 0.0174(4) 0.0118(4) 0.0050(3) 0.0017(3) 0.0032(3)
C6 0.0198(5) 0.0225(5) 0.0116(4) 0.0037(4) 0.0030(3) 0.0050(4)
C7 0.0260(5) 0.0299(6) 0.0127(4) 0.0066(4) 0.0020(4) 0.0056(5)
C8 0.0461(8) 0.0460(8) 0.0137(5) 0.0051(5) 0.0077(5) 0.0106(7)
P1 0.01416(11) 0.01431(11) 0.01359(11) 0.00315(9) 0.00443(9) -0.00052(9)
F1 0.0395(4) 0.0191(3) 0.0220(3) 0.0083(3) 0.0091(3) -0.0061(3)
F2 0.0269(3) 0.0209(3) 0.0136(3) 0.0042(2) 0.0064(3) 0.0034(3)
F3 0.0249(3) 0.0147(3) 0.0289(4) 0.0083(3) 0.0070(3) 0.0030(2)
F4 0.0391(4) 0.0277(4) 0.0144(3) -0.0001(3) 0.0078(3) -0.0045(3)
F5 0.0145(3) 0.0219(3) 0.0326(4) 0.0068(3) 0.0041(3) 0.0033(2)
F6 0.0148(3) 0.0326(4) 0.0350(4) -0.0044(3) 0.0098(3) -0.0017(3)
C102 0.0281(6) 0.0307(6) 0.0185(5) 0.0074(4) 0.0039(4) 0.0027(5)
C101 0.0323(6) 0.0371(7) 0.0155(5) 0.0079(5) 0.0073(5) 0.0110(5)
N101 0.0310(6) 0.0760(11) 0.0270(6) 0.0162(6) 0.0085(5) 0.0123(7)

loop_
_atom_type_symbol
_atom_type_description
_atom_type_scat_dispersion_real
_atom_type_scat_dispersion_imag
_atom_type_scat_source
C C 0.0033 0.0016 'International Tables Vol C Tables 4.2.6.8 and 6.1.1.4'
H H 0 0 'International Tables Vol C Tables 4.2.6.8 and 6.1.1.4'
N N 0.0061 0.0033 'International Tables Vol C Tables 4.2.6.8 and 6.1.1.4'
F F 0.0171 0.0103 'International Tables Vol C Tables 4.2.6.8 and 6.1.1.4'
P P 0.1023 0.0942 'International Tables Vol C Tables 4.2.6.8 and 6.1.1.4'
Cl Cl 0.1484 0.1585 'International Tables Vol C Tables 4.2.6.8 and 6.1.1.4'
Pd Pd -0.9988 1.0072 'International Tables Vol C Tables 4.2.6.8 and 6.1.1.4'

loop_
_exptl_crystal_face_index_h
_exptl_crystal_face_index_k
_exptl_crystal_face_index_l
_exptl_crystal_face_perp_dist
1 0 0 0.23
-1 0 1 0.2004
-13 -4 15 0.1807
0 0 1 0.2129
0 1 0 0.0861
0 -1 0 0.0662
0 1 -1 0.1105
0 0 -1 0.2123
1 0 -1 0.2323

loop_
_geom_angle_atom_site_label_1
_geom_angle_atom_site_label_2
_geom_angle_atom_site_label_3
_geom_angle
N21 Pd1 C12 78.60(3)
N21 Pd1 C32 78.01(3)
C12 Pd1 C32 156.59(4)
N21 Pd1 Cl1 178.61(3)
C12 Pd1 Cl1 100.67(3)
C32 Pd1 Cl1 102.74(3)
C12 N11 C17A 111.08(8)
C12 N11 C1 124.45(8)
C17A N11 C1 124.47(8)
N11 C12 N13 105.64(8)
N11 C12 Pd1 142.76(7)
N13 C12 Pd1 111.59(6)
C22 N13 C13A 131.00(8)
C22 N13 C12 117.91(8)
C13A N13 C12 111.08(8)
C14 C13A N13 133.28(9)
C14 C13A C17A 121.85(9)
N13 C13A C17A 104.88(8)
C13A C14 C15 116.34(9)
C13A C14 H14 121.8
C15 C14 H14 121.8
C14 C15 C16 121.76(10)
C14 C15 H15 119.1
C16 C15 H15 119.1
C17 C16 C15 121.61(9)
C17 C16 H16 119.2
C15 C16 H16 119.2
C16 C17 C17A 116.64(9)
C16 C17 H17 121.7
C17A C17 H17 121.7
C17 C17A C13A 121.76(9)
C17 C17A N11 130.93(9)
C13A C17A N11 107.30(8)
C22 N21 C26 117.07(8)
C22 N21 Pd1 121.00(6)
C26 N21 Pd1 121.90(6)
N23 C22 N21 125.19(9)
N23 C22 N13 123.97(8)
N21 C22 N13 110.84(8)
C22 N23 C24 113.82(8)
N24 C24 N25 118.58(8)
N24 C24 N23 116.55(8)
N25 C24 N23 124.85(8)
C24 N24 C43 122.44(8)
C24 N24 C41 120.35(8)
C43 N24 C41 117.18(8)
C26 N25 C24 114.04(8)
N25 C26 N21 124.97(9)
N25 C26 N33 124.80(8)
N21 C26 N33 110.22(8)
C32 N31 C37A 111.34(8)
C32 N31 C5 124.00(8)
C37A N31 C5 124.56(8)
N31 C32 N33 105.82(8)
N31 C32 Pd1 142.08(7)
N33 C32 Pd1 112.09(6)
C26 N33 C32 117.79(8)
C26 N33 C33A 131.55(8)
C32 N33 C33A 110.67(8)
C34 C33A C37A 121.89(9)
C34 C33A N33 133.23(9)
C37A C33A N33 104.88(8)
C33A C34 C35 115.99(9)
C33A C34 H34 122
C35 C34 H34 122
C34 C35 C36 122.18(10)
C34 C35 H35 118.9
C36 C35 H35 118.9
C37 C36 C35 121.44(9)
C37 C36 H36 119.3
C35 C36 H36 119.3
C37A C37 C36 116.42(9)
C37A C37 H37 121.8
C36 C37 H37 121.8
C37 C37A C33A 122.06(9)
C37 C37A N31 130.62(9)
C33A C37A N31 107.27(8)
N24 C41 C42 114.10(9)
N24 C41 H41A 108.7
C42 C41 H41A 108.7
N24 C41 H41B 108.7
C42 C41 H41B 108.7
H41A C41 H41B 107.6
C41 C42 H42A 109.5
C41 C42 H42B 109.5
H42A C42 H42B 109.5
C41 C42 H42C 109.5
H42A C42 H42C 109.5
H42B C42 H42C 109.5
N24 C43 C44 112.52(9)
N24 C43 H43A 109.1
C44 C43 H43A 109.1
N24 C43 H43B 109.1
C44 C43 H43B 109.1
H43A C43 H43B 107.8
C43 C44 H44A 109.5
C43 C44 H44B 109.5
H44A C44 H44B 109.5
C43 C44 H44C 109.5
H44A C44 H44C 109.5
H44B C44 H44C 109.5
N11 C1 C2 112.26(8)
N11 C1 H1A 109.2
C2 C1 H1A 109.2
N11 C1 H1B 109.2
C2 C1 H1B 109.2
H1A C1 H1B 107.9
C3 C2 C1 110.95(9)
C3 C2 H2A 109.5
C1 C2 H2A 109.5
C3 C2 H2B 109.5
C1 C2 H2B 109.5
H2A C2 H2B 108
C4 C3 C2 113.68(11)
C4 C3 H3A 108.8
C2 C3 H3A 108.8
C4 C3 H3B 108.8
C2 C3 H3B 108.8
H3A C3 H3B 107.7
C3 C4 H4A 109.5
C3 C4 H4B 109.5
H4A C4 H4B 109.5
C3 C4 H4C 109.5
H4A C4 H4C 109.5
H4B C4 H4C 109.5
N31 C5 C6 111.50(8)
N31 C5 H5A 109.3
C6 C5 H5A 109.3
N31 C5 H5B 109.3
C6 C5 H5B 109.3
H5A C5 H5B 108
C5 C6 C7 111.05(9)
C5 C6 H6A 109.4
C7 C6 H6A 109.4
C5 C6 H6B 109.4
C7 C6 H6B 109.4
H6A C6 H6B 108
C8 C7 C6 112.03(10)
C8 C7 H7A 109.2
C6 C7 H7A 109.2
C8 C7 H7B 109.2
C6 C7 H7B 109.2
H7A C7 H7B 107.9
C7 C8 H8A 109.5
C7 C8 H8B 109.5
H8A C8 H8B 109.5
C7 C8 H8C 109.5
H8A C8 H8C 109.5
H8B C8 H8C 109.5
F4 P1 F6 90.69(4)
F4 P1 F1 90.83(4)
F6 P1 F1 90.07(5)
F4 P1 F5 90.17(4)
F6 P1 F5 179.06(5)
F1 P1 F5 90.31(4)
F4 P1 F3 90.47(4)
F6 P1 F3 89.73(4)
F1 P1 F3 178.68(4)
F5 P1 F3 89.87(4)
F4 P1 F2 179.40(5)
F6 P1 F2 89.88(4)
F1 P1 F2 88.98(4)
F5 P1 F2 89.26(4)
F3 P1 F2 89.72(4)
C101 C102 H10A 109.5
C101 C102 H10B 109.5
H10A C102 H10B 109.5
C101 C102 H10C 109.5
H10A C102 H10C 109.5
H10B C102 H10C 109.5
N101 C101 C102 179.20(17)

loop_
_geom_bond_atom_site_label_1
_geom_bond_atom_site_label_2
_geom_bond_distance
Pd1 N21 1.9497(8)
Pd1 C12 2.0317(10)
Pd1 C32 2.0384(10)
Pd1 Cl1 2.2935(2)
N11 C12 1.3338(12)
N11 C17A 1.4083(13)
N11 C1 1.4740(13)
C12 N13 1.3995(12)
N13 C22 1.3920(12)
N13 C13A 1.3981(12)
C13A C14 1.3892(14)
C13A C17A 1.4001(13)
C14 C15 1.3897(14)
C14 H14 0.95
C15 C16 1.4056(15)
C15 H15 0.95
C16 C17 1.3862(15)
C16 H16 0.95
C17 C17A 1.3872(14)
C17 H17 0.95
N21 C22 1.3355(12)
N21 C26 1.3399(12)
C22 N23 1.3040(12)
N23 C24 1.3806(12)
C24 N24 1.3249(12)
C24 N25 1.3802(12)
N24 C43 1.4728(13)
N24 C41 1.4765(13)
N25 C26 1.3014(12)
C26 N33 1.3956(12)
N31 C32 1.3275(12)
N31 C37A 1.4034(13)
N31 C5 1.4719(13)
C32 N33 1.3990(12)
N33 C33A 1.4021(12)
C33A C34 1.3888(14)
C33A C37A 1.3985(13)
C34 C35 1.3948(14)
C34 H34 0.95
C35 C36 1.4004(15)
C35 H35 0.95
C36 C37 1.3916(15)
C36 H36 0.95
C37 C37A 1.3876(14)
C37 H37 0.95
C41 C42 1.5192(16)
C41 H41A 0.99
C41 H41B 0.99
C42 H42A 0.98
C42 H42B 0.98
C42 H42C 0.98
C43 C44 1.5128(15)
C43 H43A 0.99
C43 H43B 0.99
C44 H44A 0.98
C44 H44B 0.98
C44 H44C 0.98
C1 C2 1.5210(14)
C1 H1A 0.99
C1 H1B 0.99
C2 C3 1.5198(15)
C2 H2A 0.99
C2 H2B 0.99
C3 C4 1.5126(18)
C3 H3A 0.99
C3 H3B 0.99
C4 H4A 0.98
C4 H4B 0.98
C4 H4C 0.98
C5 C6 1.5194(15)
C5 H5A 0.99
C5 H5B 0.99
C6 C7 1.5232(15)
C6 H6A 0.99
C6 H6B 0.99
C7 C8 1.5223(18)
C7 H7A 0.99
C7 H7B 0.99
C8 H8A 0.98
C8 H8B 0.98
C8 H8C 0.98
P1 F4 1.5956(7)
P1 F6 1.5988(8)
P1 F1 1.6028(7)
P1 F5 1.6043(7)
P1 F3 1.6059(7)
P1 F2 1.6172(7)
C102 C101 1.4629(19)
C102 H10A 0.98
C102 H10B 0.98
C102 H10C 0.98
C101 N101 1.1371(19)
